data_4315248
loop_
_publ_author_name
'Elena V. Mutseneck'
'Susanne Bieller'
'Michael Bolte'
'Hans-Wolfram Lerner'
'Matthias Wagner'

_publ_section_title
;
 Fourth Generation Scorpionates: Coordination Behavior of a New Class of
 Conformationally Flexible Mixed-Donor (Pyrazol-1-yl)borates
;
_journal_name_full 'Inorganic Chemistry'
_journal_page_first 3540
_journal_page_last 3552
_journal_paper_doi 10.1021/ic100104t
_journal_volume 49
_journal_year 2010
_chemical_formula_sum 'C22 H22 B2 Cl Cu N7'
_chemical_formula_weight 505.08
_chemical_name_systematic ?
_space_group_IT_number 2
_symmetry_cell_setting triclinic
_symmetry_space_group_name_Hall '-P 1'
_symmetry_space_group_name_H-M 'P -1'
_atom_sites_solution_hydrogens geom
_atom_sites_solution_primary direct
_atom_sites_solution_secondary difmap
_audit_creation_method SHELXL-97
_cell_angle_alpha 73.420(8)
_cell_angle_beta 74.722(8)
_cell_angle_gamma 87.420(8)
_cell_formula_units_Z 4
_cell_length_a 10.8061(11)
_cell_length_b 12.8424(14)
_cell_length_c 18.620(2)
_cell_measurement_reflns_used 16469
_cell_measurement_temperature 173(2)
_cell_measurement_theta_max 25.7
_cell_measurement_theta_min 3.5
_cell_volume 2387.8(5)
_computing_cell_refinement 'X-Area (Stoe & Cie, 2001)'
_computing_data_collection 'X-Area (Stoe & Cie, 2001)'
_computing_data_reduction 'X-Area (Stoe & Cie, 2001)'
_computing_molecular_graphics 'XP in SHELXTL-Plus (Sheldrick, 1991)'
_computing_publication_material SHELXL97
_computing_structure_refinement 'SHELXL97 (Sheldrick, 1997) '
_computing_structure_solution 'SHELXS97 (Sheldrick, 1990) '
_diffrn_ambient_temperature 173(2)
_diffrn_measured_fraction_theta_full 0.993
_diffrn_measured_fraction_theta_max 0.981
_diffrn_measurement_device_type 'STOE IPDS II two-circle-diffractometer'
_diffrn_measurement_method \w
_diffrn_radiation_monochromator graphite
_diffrn_radiation_source 'fine-focus sealed tube'
_diffrn_radiation_type MoK\a
_diffrn_radiation_wavelength 0.71073
_diffrn_reflns_av_R_equivalents 0.0927
_diffrn_reflns_av_sigmaI/netI 0.0854
_diffrn_reflns_limit_h_max 13
_diffrn_reflns_limit_h_min -11
_diffrn_reflns_limit_k_max 15
_diffrn_reflns_limit_k_min -15
_diffrn_reflns_limit_l_max 22
_diffrn_reflns_limit_l_min -22
_diffrn_reflns_number 18290
_diffrn_reflns_theta_full 25.00
_diffrn_reflns_theta_max 25.68
_diffrn_reflns_theta_min 3.46
_diffrn_standards_number 0
_exptl_absorpt_coefficient_mu 1.051
_exptl_absorpt_correction_T_max 0.8017
_exptl_absorpt_correction_T_min 0.7791
_exptl_absorpt_correction_type multi-scan
_exptl_absorpt_process_details 'MULABS (Spek, 2003; Blessing, 1995)'
_exptl_crystal_colour 'dark red'
_exptl_crystal_density_diffrn 1.405
_exptl_crystal_density_method 'not measured'
_exptl_crystal_description block
_exptl_crystal_F_000 1036
_exptl_crystal_size_max 0.25
_exptl_crystal_size_mid 0.22
_exptl_crystal_size_min 0.22
_refine_diff_density_max 0.732
_refine_diff_density_min -1.124
_refine_diff_density_rms 0.101
_refine_ls_extinction_method none
_refine_ls_goodness_of_fit_ref 1.042
_refine_ls_hydrogen_treatment mixed
_refine_ls_matrix_type full
_refine_ls_number_parameters 595
_refine_ls_number_reflns 8877
_refine_ls_number_restraints 0
_refine_ls_restrained_S_all 1.042
_refine_ls_R_factor_all 0.0859
_refine_ls_R_factor_gt 0.0649
_refine_ls_shift/su_max 0.000
_refine_ls_shift/su_mean 0.000
_refine_ls_structure_factor_coef Fsqd
_refine_ls_weighting_details 'calc w=1/[\s^2^(Fo^2^)+(0.1016P)^2^+1.2475P] where P=(Fo^2^+2Fc^2^)/3'
_refine_ls_weighting_scheme calc
_refine_ls_wR_factor_gt 0.1668
_refine_ls_wR_factor_ref 0.1799
_reflns_number_gt 6709
_reflns_number_total 8877
_reflns_threshold_expression I>2\s(I)
_cod_data_source_file ic100104t_si_002_08.cif
_cod_data_source_block wa852
_cod_depositor_comments
;
The following automatic conversions were performed:

'_symmetry_cell_setting' value 'Triclinic' changed to 'triclinic'
according to the built-in table from CIF Core dictionary named
'cif_core.dic' version 2.4.1 from 2010-06-29.

Automatic conversion script
Id: cif_fix_values 1646 2011-03-28 12:23:43Z adriana 
;
_cod_original_cell_volume 2387.8(4)
_cod_database_code 4315248

loop_
_symmetry_equiv_pos_as_xyz
'x, y, z'
'-x, -y, -z'

loop_
_atom_site_label
_atom_site_type_symbol
_atom_site_fract_x
_atom_site_fract_y
_atom_site_fract_z
_atom_site_U_iso_or_equiv
_atom_site_adp_type
_atom_site_occupancy
_atom_site_symmetry_multiplicity
_atom_site_calc_flag
_atom_site_refinement_flags
_atom_site_disorder_assembly
_atom_site_disorder_group
Cu1 Cu 0.67281(5) 0.66162(4) 0.37317(3) 0.03368(17) Uani 1 1 d . . .
Cl1 Cl 0.62635(14) 0.59152(13) 0.28598(9) 0.0583(4) Uani 1 1 d . . .
N1 N 0.7086(3) 0.6876(3) 0.4725(2) 0.0300(8) Uani 1 1 d . . .
C1 C 0.6900(5) 0.5799(4) 0.5300(3) 0.0421(11) Uani 1 1 d . . .
H1A H 0.5999 0.5557 0.5439 0.063 Uiso 1 1 calc R . .
H1B H 0.7130 0.5844 0.5765 0.063 Uiso 1 1 calc R . .
H1C H 0.7447 0.5278 0.5078 0.063 Uiso 1 1 calc R . .
B1 B 0.6103(5) 0.7742(4) 0.4942(3) 0.0324(11) Uani 1 1 d . . .
B2 B 0.8472(5) 0.7399(4) 0.4441(3) 0.0309(10) Uani 1 1 d . . .
N11 N 0.4886(3) 0.7584(3) 0.4686(2) 0.0334(8) Uani 1 1 d . . .
N12 N 0.5021(4) 0.7100(3) 0.4110(2) 0.0371(9) Uani 1 1 d . . .
C13 C 0.3888(4) 0.7154(4) 0.3935(3) 0.0425(11) Uani 1 1 d . . .
H13 H 0.3707 0.6870 0.3554 0.051 Uiso 1 1 calc R . .
C14 C 0.3015(5) 0.7691(5) 0.4395(3) 0.0454(12) Uani 1 1 d . . .
H14 H 0.2150 0.7849 0.4387 0.054 Uiso 1 1 calc R . .
C15 C 0.3679(5) 0.7941(5) 0.4861(3) 0.0439(12) Uani 1 1 d . . .
H15 H 0.3344 0.8306 0.5245 0.053 Uiso 1 1 calc R . .
N21 N 0.9257(3) 0.6914(3) 0.3779(2) 0.0329(8) Uani 1 1 d . . .
N22 N 0.8578(4) 0.6603(3) 0.3343(2) 0.0330(8) Uani 1 1 d . . .
C23 C 0.9433(5) 0.6348(4) 0.2761(3) 0.0384(10) Uani 1 1 d . . .
H23 H 0.9223 0.6102 0.2371 0.046 Uiso 1 1 calc R . .
C24 C 1.0676(5) 0.6495(4) 0.2806(3) 0.0390(11) Uani 1 1 d . . .
H24 H 1.1460 0.6372 0.2468 0.047 Uiso 1 1 calc R . .
C25 C 1.0511(4) 0.6859(4) 0.3455(3) 0.0366(10) Uani 1 1 d . . .
H25 H 1.1185 0.7043 0.3642 0.044 Uiso 1 1 calc R . .
N31 N 0.6863(3) 0.8788(3) 0.4329(2) 0.0310(8) Uani 1 1 d . . .
N32 N 0.8114(3) 0.8595(3) 0.4045(2) 0.0305(8) Uani 1 1 d . . .
C33 C 0.8674(5) 0.9516(4) 0.3521(3) 0.0372(10) Uani 1 1 d . . .
H33 H 0.9552 0.9607 0.3237 0.045 Uiso 1 1 calc R . .
C34 C 0.7761(5) 1.0312(4) 0.3460(3) 0.0409(11) Uani 1 1 d . . .
H34 H 0.7881 1.1037 0.3132 0.049 Uiso 1 1 calc R . .
C35 C 0.6645(4) 0.9817(4) 0.3980(3) 0.0370(10) Uani 1 1 d . . .
H35 H 0.5842 1.0156 0.4076 0.044 Uiso 1 1 calc R . .
C41 C 0.5716(4) 0.7858(4) 0.5810(3) 0.0330(10) Uani 1 1 d . . .
C42 C 0.4781(5) 0.7144(4) 0.6404(3) 0.0424(11) Uani 1 1 d . . .
H42 H 0.4403 0.6578 0.6290 0.051 Uiso 1 1 calc R . .
C43 C 0.4402(5) 0.7251(5) 0.7154(3) 0.0550(14) Uani 1 1 d . . .
H43 H 0.3775 0.6758 0.7543 0.066 Uiso 1 1 calc R . .
C44 C 0.4935(6) 0.8073(5) 0.7336(3) 0.0530(14) Uani 1 1 d . . .
H44 H 0.4663 0.8156 0.7844 0.064 Uiso 1 1 calc R . .
C45 C 0.5863(6) 0.8766(5) 0.6772(4) 0.0542(15) Uani 1 1 d . . .
H45 H 0.6247 0.9319 0.6896 0.065 Uiso 1 1 calc R . .
C46 C 0.6246(5) 0.8665(4) 0.6021(3) 0.0396(11) Uani 1 1 d . . .
H46 H 0.6884 0.9157 0.5641 0.048 Uiso 1 1 calc R . .
C51 C 0.9272(4) 0.7363(4) 0.5062(3) 0.0313(9) Uani 1 1 d . . .
C52 C 0.9480(4) 0.8287(4) 0.5275(3) 0.0376(10) Uani 1 1 d . . .
H52 H 0.9163 0.8962 0.5034 0.045 Uiso 1 1 calc R . .
C53 C 1.0143(5) 0.8242(5) 0.5834(3) 0.0500(13) Uani 1 1 d . . .
H53 H 1.0271 0.8884 0.5966 0.060 Uiso 1 1 calc R . .
C54 C 1.0607(5) 0.7286(5) 0.6190(3) 0.0502(13) Uani 1 1 d . . .
H54 H 1.1040 0.7257 0.6578 0.060 Uiso 1 1 calc R . .
C55 C 1.0444(5) 0.6348(5) 0.5982(3) 0.0517(13) Uani 1 1 d . . .
H55 H 1.0784 0.5682 0.6217 0.062 Uiso 1 1 calc R . .
C56 C 0.9781(5) 0.6399(4) 0.5429(3) 0.0413(11) Uani 1 1 d . . .
H56 H 0.9669 0.5756 0.5295 0.050 Uiso 1 1 calc R . .
Cu1A Cu 0.85427(5) 0.20452(4) 0.09963(3) 0.03258(17) Uani 1 1 d . . .
Cl1A Cl 0.99073(13) 0.17776(11) 0.17499(8) 0.0502(3) Uani 1 1 d . . .
N1A N 0.7966(3) 0.2431(3) -0.0021(2) 0.0280(7) Uani 1 1 d . . .
C1A C 0.9211(4) 0.2588(4) -0.0612(3) 0.0358(10) Uani 1 1 d . . .
H1A1 H 0.9651 0.1896 -0.0558 0.054 Uiso 1 1 calc R . .
H1A2 H 0.9742 0.3129 -0.0540 0.054 Uiso 1 1 calc R . .
H1A3 H 0.9066 0.2842 -0.1132 0.054 Uiso 1 1 calc R . .
B1A B 0.7115(4) 0.1448(4) 0.0019(3) 0.0278(10) Uani 1 1 d . . .
B2A B 0.7145(4) 0.3469(4) -0.0035(3) 0.0273(10) Uani 1 1 d . . .
N11A N 0.7518(3) 0.0406(3) 0.0575(2) 0.0288(7) Uani 1 1 d . . .
N12A N 0.8149(3) 0.0543(3) 0.1094(2) 0.0324(8) Uani 1 1 d . . .
C13A C 0.8267(5) -0.0453(4) 0.1555(3) 0.0416(11) Uani 1 1 d . . .
H13A H 0.8669 -0.0600 0.1969 0.050 Uiso 1 1 calc R . .
C14A C 0.7722(5) -0.1230(4) 0.1344(3) 0.0428(11) Uani 1 1 d . . .
H14A H 0.7671 -0.1993 0.1578 0.051 Uiso 1 1 calc R . .
C15A C 0.7262(4) -0.0664(4) 0.0719(3) 0.0372(10) Uani 1 1 d . . .
H15A H 0.6839 -0.0976 0.0439 0.045 Uiso 1 1 calc R . .
N21A N 0.7563(3) 0.4088(3) 0.0474(2) 0.0295(8) Uani 1 1 d . . .
N22A N 0.8228(4) 0.3541(3) 0.0987(2) 0.0326(8) Uani 1 1 d . . .
C23A C 0.8428(4) 0.4232(4) 0.1376(3) 0.0383(10) Uani 1 1 d . . .
H23A H 0.8869 0.4060 0.1772 0.046 Uiso 1 1 calc R . .
C24A C 0.7899(5) 0.5224(4) 0.1116(3) 0.0400(11) Uani 1 1 d . . .
H24A H 0.7903 0.5849 0.1292 0.048 Uiso 1 1 calc R . .
C25A C 0.7365(4) 0.5106(4) 0.0545(3) 0.0365(10) Uani 1 1 d . . .
H25A H 0.6928 0.5652 0.0250 0.044 Uiso 1 1 calc R . .
N31A N 0.5774(3) 0.1811(3) 0.0446(2) 0.0268(7) Uani 1 1 d . . .
N32A N 0.5788(3) 0.2888(3) 0.0411(2) 0.0253(7) Uani 1 1 d . . .
C33A C 0.4589(4) 0.3143(3) 0.0738(3) 0.0307(9) Uani 1 1 d . . .
H33A H 0.4335 0.3837 0.0800 0.037 Uiso 1 1 calc R . .
C34A C 0.3777(4) 0.2220(3) 0.0971(3) 0.0321(9) Uani 1 1 d . . .
H34A H 0.2881 0.2165 0.1211 0.038 Uiso 1 1 calc R . .
C35A C 0.4568(4) 0.1402(3) 0.0776(3) 0.0308(9) Uani 1 1 d . . .
H35A H 0.4298 0.0672 0.0861 0.037 Uiso 1 1 calc R . .
C41A C 0.7067(4) 0.1228(3) -0.0782(3) 0.0292(9) Uani 1 1 d . . .
C42A C 0.8017(4) 0.0640(3) -0.1166(3) 0.0345(10) Uani 1 1 d . . .
H42A H 0.8683 0.0332 -0.0933 0.041 Uiso 1 1 calc R . .
C43A C 0.8006(5) 0.0498(4) -0.1884(3) 0.0415(11) Uani 1 1 d . . .
H43A H 0.8654 0.0093 -0.2129 0.050 Uiso 1 1 calc R . .
C44A C 0.7043(5) 0.0951(4) -0.2241(3) 0.0409(11) Uani 1 1 d . . .
H44A H 0.7053 0.0880 -0.2736 0.049 Uiso 1 1 calc R . .
C45A C 0.6074(5) 0.1503(4) -0.1867(3) 0.0407(11) Uani 1 1 d . . .
H45A H 0.5402 0.1795 -0.2098 0.049 Uiso 1 1 calc R . .
C46A C 0.6086(4) 0.1630(3) -0.1149(3) 0.0322(9) Uani 1 1 d . . .
H46A H 0.5406 0.2002 -0.0897 0.039 Uiso 1 1 calc R . .
C51A C 0.7127(4) 0.4314(3) -0.0865(2) 0.0273(8) Uani 1 1 d . . .
C52A C 0.6175(4) 0.4303(3) -0.1245(3) 0.0301(9) Uani 1 1 d . . .
H52A H 0.5477 0.3791 -0.1001 0.036 Uiso 1 1 calc R . .
C53A C 0.6221(5) 0.5027(4) -0.1979(3) 0.0355(10) Uani 1 1 d . . .
H53A H 0.5573 0.4983 -0.2230 0.043 Uiso 1 1 calc R . .
C54A C 0.7208(5) 0.5805(4) -0.2337(3) 0.0376(10) Uani 1 1 d . . .
H54A H 0.7226 0.6309 -0.2826 0.045 Uiso 1 1 calc R . .
C55A C 0.8169(5) 0.5841(4) -0.1976(3) 0.0386(11) Uani 1 1 d . . .
H55A H 0.8860 0.6361 -0.2222 0.046 Uiso 1 1 calc R . .
C56A C 0.8119(4) 0.5113(4) -0.1250(3) 0.0332(9) Uani 1 1 d . . .
H56A H 0.8777 0.5158 -0.1007 0.040 Uiso 1 1 calc R . .

loop_
_atom_site_aniso_label
_atom_site_aniso_U_11
_atom_site_aniso_U_22
_atom_site_aniso_U_33
_atom_site_aniso_U_23
_atom_site_aniso_U_13
_atom_site_aniso_U_12
Cu1 0.0298(3) 0.0329(3) 0.0404(3) -0.0175(2) -0.0038(2) -0.0062(2)
Cl1 0.0491(8) 0.0751(10) 0.0644(9) -0.0461(8) -0.0066(6) -0.0153(6)
N1 0.0251(18) 0.0244(17) 0.041(2) -0.0142(15) -0.0032(15) -0.0046(13)
C1 0.043(3) 0.032(2) 0.047(3) -0.011(2) -0.001(2) -0.0103(19)
B1 0.024(2) 0.035(3) 0.040(3) -0.016(2) -0.005(2) -0.0014(19)
B2 0.026(2) 0.027(2) 0.041(3) -0.017(2) -0.003(2) -0.0013(18)
N11 0.0267(19) 0.041(2) 0.034(2) -0.0171(17) -0.0040(15) -0.0031(15)
N12 0.036(2) 0.043(2) 0.036(2) -0.0183(17) -0.0068(17) -0.0076(16)
C13 0.029(2) 0.057(3) 0.045(3) -0.017(2) -0.010(2) -0.009(2)
C14 0.026(2) 0.068(3) 0.045(3) -0.020(3) -0.009(2) -0.004(2)
C15 0.028(2) 0.061(3) 0.043(3) -0.021(2) -0.004(2) -0.001(2)
N21 0.0263(19) 0.0329(19) 0.041(2) -0.0179(16) -0.0036(16) -0.0006(14)
N22 0.034(2) 0.0320(19) 0.037(2) -0.0160(16) -0.0080(16) -0.0029(15)
C23 0.042(3) 0.038(2) 0.035(3) -0.018(2) -0.003(2) -0.0001(19)
C24 0.034(2) 0.042(3) 0.038(3) -0.017(2) 0.0016(19) -0.0018(19)
C25 0.024(2) 0.039(2) 0.048(3) -0.018(2) -0.0058(19) -0.0003(18)
N31 0.0260(18) 0.0300(19) 0.038(2) -0.0146(16) -0.0054(15) 0.0025(14)
N32 0.0254(18) 0.0283(18) 0.037(2) -0.0124(15) -0.0028(15) -0.0031(14)
C33 0.035(2) 0.037(2) 0.040(3) -0.012(2) -0.006(2) -0.0092(19)
C34 0.042(3) 0.033(2) 0.047(3) -0.011(2) -0.011(2) -0.0001(19)
C35 0.035(2) 0.034(2) 0.050(3) -0.019(2) -0.018(2) 0.0087(19)
C41 0.023(2) 0.037(2) 0.043(3) -0.016(2) -0.0097(18) 0.0068(17)
C42 0.035(3) 0.050(3) 0.040(3) -0.014(2) -0.004(2) 0.003(2)
C43 0.045(3) 0.070(4) 0.043(3) -0.012(3) -0.005(2) 0.016(3)
C44 0.055(3) 0.073(4) 0.038(3) -0.023(3) -0.018(3) 0.027(3)
C45 0.060(4) 0.060(3) 0.064(4) -0.040(3) -0.031(3) 0.017(3)
C46 0.033(2) 0.045(3) 0.049(3) -0.025(2) -0.011(2) 0.0048(19)
C51 0.023(2) 0.033(2) 0.037(2) -0.0142(18) 0.0000(17) -0.0032(16)
C52 0.032(2) 0.035(2) 0.054(3) -0.019(2) -0.016(2) -0.0003(18)
C53 0.042(3) 0.060(3) 0.059(3) -0.029(3) -0.016(2) -0.007(2)
C54 0.043(3) 0.070(4) 0.037(3) -0.010(3) -0.013(2) -0.010(3)
C55 0.049(3) 0.051(3) 0.045(3) 0.005(2) -0.015(2) -0.002(2)
C56 0.045(3) 0.031(2) 0.044(3) -0.006(2) -0.009(2) -0.001(2)
Cu1A 0.0290(3) 0.0296(3) 0.0395(3) -0.0086(2) -0.0103(2) -0.0020(2)
Cl1A 0.0462(7) 0.0454(7) 0.0616(8) -0.0044(6) -0.0292(6) -0.0038(5)
N1A 0.0238(18) 0.0258(17) 0.0337(19) -0.0088(14) -0.0059(14) -0.0002(13)
C1A 0.027(2) 0.034(2) 0.042(3) -0.010(2) -0.0032(19) -0.0024(18)
B1A 0.025(2) 0.024(2) 0.035(3) -0.0095(19) -0.0088(19) 0.0008(17)
B2A 0.023(2) 0.029(2) 0.032(3) -0.012(2) -0.0070(19) -0.0035(18)
N11A 0.0299(19) 0.0230(17) 0.0336(19) -0.0092(14) -0.0074(15) 0.0021(13)
N12A 0.032(2) 0.035(2) 0.032(2) -0.0070(15) -0.0131(15) 0.0061(15)
C13A 0.044(3) 0.032(2) 0.046(3) -0.005(2) -0.015(2) 0.007(2)
C14A 0.045(3) 0.024(2) 0.051(3) -0.001(2) -0.009(2) 0.0037(19)
C15A 0.034(2) 0.026(2) 0.050(3) -0.010(2) -0.009(2) -0.0006(17)
N21A 0.0283(19) 0.0286(18) 0.034(2) -0.0109(15) -0.0093(15) -0.0028(14)
N22A 0.033(2) 0.0327(19) 0.034(2) -0.0080(15) -0.0130(16) -0.0039(15)
C23A 0.035(2) 0.044(3) 0.042(3) -0.017(2) -0.012(2) -0.0081(19)
C24A 0.037(3) 0.041(3) 0.048(3) -0.024(2) -0.008(2) -0.005(2)
C25A 0.037(3) 0.032(2) 0.047(3) -0.019(2) -0.013(2) 0.0022(18)
N31A 0.0239(17) 0.0221(17) 0.0332(19) -0.0074(14) -0.0057(14) -0.0018(13)
N32A 0.0227(17) 0.0216(16) 0.0324(19) -0.0105(14) -0.0054(14) 0.0014(13)
C33A 0.029(2) 0.026(2) 0.036(2) -0.0093(18) -0.0063(18) 0.0010(16)
C34A 0.022(2) 0.030(2) 0.041(3) -0.0113(18) -0.0011(18) -0.0018(16)
C35A 0.025(2) 0.029(2) 0.038(2) -0.0095(18) -0.0069(18) -0.0058(16)
C41A 0.030(2) 0.0184(18) 0.038(2) -0.0078(17) -0.0061(18) -0.0035(15)
C42A 0.037(2) 0.025(2) 0.040(3) -0.0105(18) -0.0053(19) -0.0002(17)
C43A 0.043(3) 0.034(2) 0.041(3) -0.015(2) 0.007(2) -0.005(2)
C44A 0.053(3) 0.036(2) 0.032(2) -0.010(2) -0.006(2) -0.013(2)
C45A 0.053(3) 0.032(2) 0.039(3) -0.005(2) -0.020(2) -0.009(2)
C46A 0.034(2) 0.024(2) 0.040(3) -0.0101(18) -0.0105(19) -0.0028(17)
C51A 0.027(2) 0.0217(19) 0.035(2) -0.0106(17) -0.0084(17) 0.0020(15)
C52A 0.029(2) 0.0225(19) 0.041(2) -0.0135(18) -0.0092(18) 0.0000(16)
C53A 0.041(3) 0.033(2) 0.040(3) -0.0140(19) -0.021(2) 0.0063(19)
C54A 0.044(3) 0.030(2) 0.037(3) -0.0083(19) -0.008(2) 0.0058(19)
C55A 0.036(3) 0.030(2) 0.042(3) -0.0070(19) -0.001(2) -0.0038(18)
C56A 0.027(2) 0.030(2) 0.044(3) -0.0127(19) -0.0095(19) -0.0004(17)

loop_
_atom_type_symbol
_atom_type_description
_atom_type_scat_dispersion_real
_atom_type_scat_dispersion_imag
_atom_type_scat_source
C C 0.0033 0.0016 'International Tables Vol C Tables 4.2.6.8 and 6.1.1.4'
H H 0.0000 0.0000 'International Tables Vol C Tables 4.2.6.8 and 6.1.1.4'
B B 0.0013 0.0007 'International Tables Vol C Tables 4.2.6.8 and 6.1.1.4'
Cl Cl 0.1484 0.1585 'International Tables Vol C Tables 4.2.6.8 and 6.1.1.4'
Cu Cu 0.3201 1.2651 'International Tables Vol C Tables 4.2.6.8 and 6.1.1.4'
N N 0.0061 0.0033 'International Tables Vol C Tables 4.2.6.8 and 6.1.1.4'

loop_
_geom_angle_atom_site_label_1
_geom_angle_atom_site_label_2
_geom_angle_atom_site_label_3
_geom_angle
_geom_angle_site_symmetry_1
_geom_angle_site_symmetry_3
_geom_angle_publ_flag
N12 Cu1 N22 161.47(16) . . ?
N12 Cu1 N1 85.11(15) . . ?
N22 Cu1 N1 86.02(14) . . ?
N12 Cu1 Cl1 96.48(12) . . ?
N22 Cu1 Cl1 96.10(11) . . ?
N1 Cu1 Cl1 165.81(11) . . ?
C1 N1 B2 116.7(4) . . ?
C1 N1 B1 115.1(4) . . ?
B2 N1 B1 109.0(3) . . ?
C1 N1 Cu1 104.9(3) . . ?
B2 N1 Cu1 104.8(3) . . ?
B1 N1 Cu1 105.1(3) . . ?
N1 C1 H1A 109.5 . . ?
N1 C1 H1B 109.5 . . ?
H1A C1 H1B 109.5 . . ?
N1 C1 H1C 109.5 . . ?
H1A C1 H1C 109.5 . . ?
H1B C1 H1C 109.5 . . ?
N11 B1 N1 107.8(3) . . ?
N11 B1 N31 107.0(4) . . ?
N1 B1 N31 97.8(3) . . ?
N11 B1 C41 110.6(4) . . ?
N1 B1 C41 120.2(4) . . ?
N31 B1 C41 112.2(4) . . ?
N1 B2 N21 107.5(3) . . ?
N1 B2 N32 97.5(3) . . ?
N21 B2 N32 107.7(4) . . ?
N1 B2 C51 119.6(4) . . ?
N21 B2 C51 111.0(4) . . ?
N32 B2 C51 112.4(3) . . ?
C15 N11 N12 109.1(4) . . ?
C15 N11 B1 132.8(4) . . ?
N12 N11 B1 117.7(3) . . ?
C13 N12 N11 107.0(4) . . ?
C13 N12 Cu1 137.7(3) . . ?
N11 N12 Cu1 115.2(3) . . ?
N12 C13 C14 110.0(4) . . ?
N12 C13 H13 125.0 . . ?
C14 C13 H13 125.0 . . ?
C15 C14 C13 104.8(4) . . ?
C15 C14 H14 127.6 . . ?
C13 C14 H14 127.6 . . ?
N11 C15 C14 109.1(4) . . ?
N11 C15 H15 125.4 . . ?
C14 C15 H15 125.4 . . ?
C25 N21 N22 108.7(4) . . ?
C25 N21 B2 133.7(4) . . ?
N22 N21 B2 116.9(3) . . ?
C23 N22 N21 107.1(4) . . ?
C23 N22 Cu1 138.2(3) . . ?
N21 N22 Cu1 114.7(3) . . ?
N22 C23 C24 110.4(4) . . ?
N22 C23 H23 124.8 . . ?
C24 C23 H23 124.8 . . ?
C25 C24 C23 104.4(4) . . ?
C25 C24 H24 127.8 . . ?
C23 C24 H24 127.8 . . ?
N21 C25 C24 109.5(4) . . ?
N21 C25 H25 125.3 . . ?
C24 C25 H25 125.3 . . ?
C35 N31 N32 108.4(4) . . ?
C35 N31 B1 139.4(4) . . ?
N32 N31 B1 112.2(3) . . ?
C33 N32 N31 108.0(4) . . ?
C33 N32 B2 139.9(4) . . ?
N31 N32 B2 112.1(3) . . ?
N32 C33 C34 109.0(4) . . ?
N32 C33 H33 125.5 . . ?
C34 C33 H33 125.5 . . ?
C35 C34 C33 104.8(4) . . ?
C35 C34 H34 127.6 . . ?
C33 C34 H34 127.6 . . ?
N31 C35 C34 109.7(4) . . ?
N31 C35 H35 125.2 . . ?
C34 C35 H35 125.2 . . ?
C46 C41 C42 116.2(4) . . ?
C46 C41 B1 123.1(4) . . ?
C42 C41 B1 120.6(4) . . ?
C43 C42 C41 121.6(5) . . ?
C43 C42 H42 119.2 . . ?
C41 C42 H42 119.2 . . ?
C44 C43 C42 120.3(6) . . ?
C44 C43 H43 119.8 . . ?
C42 C43 H43 119.8 . . ?
C45 C44 C43 119.3(5) . . ?
C45 C44 H44 120.4 . . ?
C43 C44 H44 120.4 . . ?
C44 C45 C46 120.7(5) . . ?
C44 C45 H45 119.6 . . ?
C46 C45 H45 119.6 . . ?
C45 C46 C41 121.8(5) . . ?
C45 C46 H46 119.1 . . ?
C41 C46 H46 119.1 . . ?
C52 C51 C56 116.4(4) . . ?
C52 C51 B2 122.0(4) . . ?
C56 C51 B2 121.6(4) . . ?
C51 C52 C53 121.7(5) . . ?
C51 C52 H52 119.2 . . ?
C53 C52 H52 119.2 . . ?
C54 C53 C52 120.5(5) . . ?
C54 C53 H53 119.8 . . ?
C52 C53 H53 119.8 . . ?
C53 C54 C55 119.7(5) . . ?
C53 C54 H54 120.2 . . ?
C55 C54 H54 120.2 . . ?
C56 C55 C54 119.4(5) . . ?
C56 C55 H55 120.3 . . ?
C54 C55 H55 120.3 . . ?
C55 C56 C51 122.4(5) . . ?
C55 C56 H56 118.8 . . ?
C51 C56 H56 118.8 . . ?
N22A Cu1A N12A 158.01(15) . . ?
N22A Cu1A N1A 86.16(14) . . ?
N12A Cu1A N1A 86.30(14) . . ?
N22A Cu1A Cl1A 95.51(11) . . ?
N12A Cu1A Cl1A 99.33(11) . . ?
N1A Cu1A Cl1A 157.48(11) . . ?
C1A N1A B2A 115.5(3) . . ?
C1A N1A B1A 114.6(3) . . ?
B2A N1A B1A 110.2(3) . . ?
C1A N1A Cu1A 101.6(3) . . ?
B2A N1A Cu1A 106.7(2) . . ?
B1A N1A Cu1A 107.2(3) . . ?
N1A C1A H1A1 109.5 . . ?
N1A C1A H1A2 109.5 . . ?
H1A1 C1A H1A2 109.5 . . ?
N1A C1A H1A3 109.5 . . ?
H1A1 C1A H1A3 109.5 . . ?
H1A2 C1A H1A3 109.5 . . ?
N11A B1A N1A 107.9(3) . . ?
N11A B1A N31A 109.1(3) . . ?
N1A B1A N31A 98.6(3) . . ?
N11A B1A C41A 110.7(3) . . ?
N1A B1A C41A 118.3(4) . . ?
N31A B1A C41A 111.4(3) . . ?
N21A B2A N1A 108.2(3) . . ?
N21A B2A N32A 109.3(3) . . ?
N1A B2A N32A 98.4(3) . . ?
N21A B2A C51A 109.4(3) . . ?
N1A B2A C51A 118.9(3) . . ?
N32A B2A C51A 112.0(3) . . ?
C15A N11A N12A 109.1(4) . . ?
C15A N11A B1A 132.7(4) . . ?
N12A N11A B1A 117.8(3) . . ?
C13A N12A N11A 106.7(4) . . ?
C13A N12A Cu1A 138.5(3) . . ?
N11A N12A Cu1A 114.7(3) . . ?
N12A C13A C14A 110.4(5) . . ?
N12A C13A H13A 124.8 . . ?
C14A C13A H13A 124.8 . . ?
C13A C14A C15A 105.6(4) . . ?
C13A C14A H14A 127.2 . . ?
C15A C14A H14A 127.2 . . ?
N11A C15A C14A 108.3(4) . . ?
N11A C15A H15A 125.9 . . ?
C14A C15A H15A 125.9 . . ?
C25A N21A N22A 108.8(3) . . ?
C25A N21A B2A 132.9(4) . . ?
N22A N21A B2A 118.2(3) . . ?
C23A N22A N21A 106.9(4) . . ?
C23A N22A Cu1A 138.3(3) . . ?
N21A N22A Cu1A 114.7(3) . . ?
N22A C23A C24A 110.3(4) . . ?
N22A C23A H23A 124.8 . . ?
C24A C23A H23A 124.8 . . ?
C25A C24A C23A 104.9(4) . . ?
C25A C24A H24A 127.6 . . ?
C23A C24A H24A 127.6 . . ?
N21A C25A C24A 109.0(4) . . ?
N21A C25A H25A 125.5 . . ?
C24A C25A H25A 125.5 . . ?
C35A N31A N32A 108.7(3) . . ?
C35A N31A B1A 138.7(3) . . ?
N32A N31A B1A 112.2(3) . . ?
C33A N32A N31A 108.2(3) . . ?
C33A N32A B2A 139.1(3) . . ?
N31A N32A B2A 112.6(3) . . ?
N32A C33A C34A 109.0(4) . . ?
N32A C33A H33A 125.5 . . ?
C34A C33A H33A 125.5 . . ?
C35A C34A C33A 105.1(4) . . ?
C35A C34A H34A 127.4 . . ?
C33A C34A H34A 127.4 . . ?
N31A C35A C34A 109.0(4) . . ?
N31A C35A H35A 125.5 . . ?
C34A C35A H35A 125.5 . . ?
C42A C41A C46A 116.1(4) . . ?
C42A C41A B1A 121.9(4) . . ?
C46A C41A B1A 121.9(4) . . ?
C43A C42A C41A 121.6(4) . . ?
C43A C42A H42A 119.2 . . ?
C41A C42A H42A 119.2 . . ?
C44A C43A C42A 120.1(4) . . ?
C44A C43A H43A 119.9 . . ?
C42A C43A H43A 119.9 . . ?
C45A C44A C43A 119.5(4) . . ?
C45A C44A H44A 120.2 . . ?
C43A C44A H44A 120.2 . . ?
C44A C45A C46A 119.9(5) . . ?
C44A C45A H45A 120.1 . . ?
C46A C45A H45A 120.1 . . ?
C45A C46A C41A 122.6(4) . . ?
C45A C46A H46A 118.7 . . ?
C41A C46A H46A 118.7 . . ?
C52A C51A C56A 116.2(4) . . ?
C52A C51A B2A 123.8(4) . . ?
C56A C51A B2A 120.1(4) . . ?
C51A C52A C53A 121.9(4) . . ?
C51A C52A H52A 119.0 . . ?
C53A C52A H52A 119.0 . . ?
C54A C53A C52A 120.2(4) . . ?
C54A C53A H53A 119.9 . . ?
C52A C53A H53A 119.9 . . ?
C55A C54A C53A 119.4(4) . . ?
C55A C54A H54A 120.3 . . ?
C53A C54A H54A 120.3 . . ?
C54A C55A C56A 119.9(4) . . ?
C54A C55A H55A 120.1 . . ?
C56A C55A H55A 120.1 . . ?
C55A C56A C51A 122.4(4) . . ?
C55A C56A H56A 118.8 . . ?
C51A C56A H56A 118.8 . . ?

loop_
_geom_bond_atom_site_label_1
_geom_bond_atom_site_label_2
_geom_bond_distance
_geom_bond_site_symmetry_2
_geom_bond_publ_flag
Cu1 N12 1.935(4) . ?
Cu1 N22 1.939(4) . ?
Cu1 N1 2.104(4) . ?
Cu1 Cl1 2.2367(13) . ?
N1 C1 1.471(6) . ?
N1 B2 1.564(6) . ?
N1 B1 1.566(6) . ?
C1 H1A 0.9800 . ?
C1 H1B 0.9800 . ?
C1 H1C 0.9800 . ?
B1 N11 1.551(6) . ?
B1 N31 1.586(6) . ?
B1 C41 1.607(7) . ?
B2 N21 1.572(6) . ?
B2 N32 1.582(6) . ?
B2 C51 1.606(7) . ?
N11 C15 1.351(6) . ?
N11 N12 1.360(5) . ?
N12 C13 1.342(6) . ?
C13 C14 1.398(7) . ?
C13 H13 0.9500 . ?
C14 C15 1.370(7) . ?
C14 H14 0.9500 . ?
C15 H15 0.9500 . ?
N21 C25 1.338(6) . ?
N21 N22 1.371(5) . ?
N22 C23 1.336(6) . ?
C23 C24 1.392(7) . ?
C23 H23 0.9500 . ?
C24 C25 1.383(7) . ?
C24 H24 0.9500 . ?
C25 H25 0.9500 . ?
N31 C35 1.336(6) . ?
N31 N32 1.355(5) . ?
N32 C33 1.346(6) . ?
C33 C34 1.390(7) . ?
C33 H33 0.9500 . ?
C34 C35 1.378(7) . ?
C34 H34 0.9500 . ?
C35 H35 0.9500 . ?
C41 C46 1.401(6) . ?
C41 C42 1.415(7) . ?
C42 C43 1.392(7) . ?
C42 H42 0.9500 . ?
C43 C44 1.386(9) . ?
C43 H43 0.9500 . ?
C44 C45 1.375(9) . ?
C44 H44 0.9500 . ?
C45 C46 1.392(7) . ?
C45 H45 0.9500 . ?
C46 H46 0.9500 . ?
C51 C52 1.397(6) . ?
C51 C56 1.399(6) . ?
C52 C53 1.398(7) . ?
C52 H52 0.9500 . ?
C53 C54 1.361(8) . ?
C53 H53 0.9500 . ?
C54 C55 1.398(8) . ?
C54 H54 0.9500 . ?
C55 C56 1.386(8) . ?
C55 H55 0.9500 . ?
C56 H56 0.9500 . ?
Cu1A N22A 1.932(4) . ?
Cu1A N12A 1.941(4) . ?
Cu1A N1A 2.069(4) . ?
Cu1A Cl1A 2.2431(14) . ?
N1A C1A 1.476(5) . ?
N1A B2A 1.566(6) . ?
N1A B1A 1.567(6) . ?
C1A H1A1 0.9800 . ?
C1A H1A2 0.9800 . ?
C1A H1A3 0.9800 . ?
B1A N11A 1.564(6) . ?
B1A N31A 1.578(6) . ?
B1A C41A 1.611(6) . ?
B2A N21A 1.556(5) . ?
B2A N32A 1.582(5) . ?
B2A C51A 1.620(6) . ?
N11A C15A 1.349(5) . ?
N11A N12A 1.373(5) . ?
N12A C13A 1.344(6) . ?
C13A C14A 1.377(7) . ?
C13A H13A 0.9500 . ?
C14A C15A 1.386(7) . ?
C14A H14A 0.9500 . ?
C15A H15A 0.9500 . ?
N21A C25A 1.353(6) . ?
N21A N22A 1.362(5) . ?
N22A C23A 1.351(6) . ?
C23A C24A 1.383(7) . ?
C23A H23A 0.9500 . ?
C24A C25A 1.382(7) . ?
C24A H24A 0.9500 . ?
C25A H25A 0.9500 . ?
N31A C35A 1.345(5) . ?
N31A N32A 1.367(5) . ?
N32A C33A 1.348(5) . ?
C33A C34A 1.401(6) . ?
C33A H33A 0.9500 . ?
C34A C35A 1.394(6) . ?
C34A H34A 0.9500 . ?
C35A H35A 0.9500 . ?
C41A C42A 1.409(6) . ?
C41A C46A 1.410(6) . ?
C42A C43A 1.404(7) . ?
C42A H42A 0.9500 . ?
C43A C44A 1.396(7) . ?
C43A H43A 0.9500 . ?
C44A C45A 1.384(7) . ?
C44A H44A 0.9500 . ?
C45A C46A 1.396(6) . ?
C45A H45A 0.9500 . ?
C46A H46A 0.9500 . ?
C51A C52A 1.397(6) . ?
C51A C56A 1.410(6) . ?
C52A C53A 1.406(6) . ?
C52A H52A 0.9500 . ?
C53A C54A 1.387(7) . ?
C53A H53A 0.9500 . ?
C54A C55A 1.385(7) . ?
C54A H54A 0.9500 . ?
C55A C56A 1.396(7) . ?
C55A H55A 0.9500 . ?
C56A H56A 0.9500 . ?

loop_
_geom_torsion_atom_site_label_1
_geom_torsion_atom_site_label_2
_geom_torsion_atom_site_label_3
_geom_torsion_atom_site_label_4
_geom_torsion
_geom_torsion_site_symmetry_1
_geom_torsion_site_symmetry_2
_geom_torsion_site_symmetry_3
_geom_torsion_site_symmetry_4
_geom_torsion_publ_flag
N12 Cu1 N1 C1 97.0(3) . . . . ?
N22 Cu1 N1 C1 -99.3(3) . . . . ?
Cl1 Cu1 N1 C1 -0.1(6) . . . . ?
N12 Cu1 N1 B2 -139.6(3) . . . . ?
N22 Cu1 N1 B2 24.1(3) . . . . ?
Cl1 Cu1 N1 B2 123.3(4) . . . . ?
N12 Cu1 N1 B1 -24.8(3) . . . . ?
N22 Cu1 N1 B1 138.9(3) . . . . ?
Cl1 Cu1 N1 B1 -121.9(4) . . . . ?
C1 N1 B1 N11 -84.3(5) . . . . ?
B2 N1 B1 N11 142.4(4) . . . . ?
Cu1 N1 B1 N11 30.5(4) . . . . ?
C1 N1 B1 N31 164.9(4) . . . . ?
B2 N1 B1 N31 31.7(4) . . . . ?
Cu1 N1 B1 N31 -80.2(3) . . . . ?
C1 N1 B1 C41 43.6(6) . . . . ?
B2 N1 B1 C41 -89.7(5) . . . . ?
Cu1 N1 B1 C41 158.5(3) . . . . ?
C1 N1 B2 N21 83.1(5) . . . . ?
B1 N1 B2 N21 -144.5(4) . . . . ?
Cu1 N1 B2 N21 -32.4(4) . . . . ?
C1 N1 B2 N32 -165.6(3) . . . . ?
B1 N1 B2 N32 -33.2(4) . . . . ?
Cu1 N1 B2 N32 78.9(3) . . . . ?
C1 N1 B2 C51 -44.5(5) . . . . ?
B1 N1 B2 C51 87.9(5) . . . . ?
Cu1 N1 B2 C51 -160.0(3) . . . . ?
N1 B1 N11 C15 164.6(5) . . . . ?
N31 B1 N11 C15 -91.0(6) . . . . ?
C41 B1 N11 C15 31.4(7) . . . . ?
N1 B1 N11 N12 -23.8(5) . . . . ?
N31 B1 N11 N12 80.5(5) . . . . ?
C41 B1 N11 N12 -157.1(4) . . . . ?
C15 N11 N12 C13 -0.3(5) . . . . ?
B1 N11 N12 C13 -173.7(4) . . . . ?
C15 N11 N12 Cu1 176.2(3) . . . . ?
B1 N11 N12 Cu1 2.8(5) . . . . ?
N22 Cu1 N12 C13 126.7(6) . . . . ?
N1 Cu1 N12 C13 -171.6(5) . . . . ?
Cl1 Cu1 N12 C13 -5.8(5) . . . . ?
N22 Cu1 N12 N11 -48.4(7) . . . . ?
N1 Cu1 N12 N11 13.3(3) . . . . ?
Cl1 Cu1 N12 N11 179.2(3) . . . . ?
N11 N12 C13 C14 0.7(6) . . . . ?
Cu1 N12 C13 C14 -174.7(4) . . . . ?
N12 C13 C14 C15 -0.8(6) . . . . ?
N12 N11 C15 C14 -0.2(6) . . . . ?
B1 N11 C15 C14 171.9(5) . . . . ?
C13 C14 C15 N11 0.6(6) . . . . ?
N1 B2 N21 C25 -161.9(5) . . . . ?
N32 B2 N21 C25 93.9(6) . . . . ?
C51 B2 N21 C25 -29.4(7) . . . . ?
N1 B2 N21 N22 29.2(5) . . . . ?
N32 B2 N21 N22 -75.0(4) . . . . ?
C51 B2 N21 N22 161.6(4) . . . . ?
C25 N21 N22 C23 0.7(5) . . . . ?
B2 N21 N22 C23 172.3(4) . . . . ?
C25 N21 N22 Cu1 179.4(3) . . . . ?
B2 N21 N22 Cu1 -9.0(5) . . . . ?
N12 Cu1 N22 C23 -129.7(6) . . . . ?
N1 Cu1 N22 C23 168.8(5) . . . . ?
Cl1 Cu1 N22 C23 2.8(5) . . . . ?
N12 Cu1 N22 N21 52.2(7) . . . . ?
N1 Cu1 N22 N21 -9.3(3) . . . . ?
Cl1 Cu1 N22 N21 -175.2(3) . . . . ?
N21 N22 C23 C24 -0.3(5) . . . . ?
Cu1 N22 C23 C24 -178.5(4) . . . . ?
N22 C23 C24 C25 -0.2(6) . . . . ?
N22 N21 C25 C24 -0.9(5) . . . . ?
B2 N21 C25 C24 -170.5(5) . . . . ?
C23 C24 C25 N21 0.7(6) . . . . ?
N11 B1 N31 C35 48.9(7) . . . . ?
N1 B1 N31 C35 160.3(5) . . . . ?
C41 B1 N31 C35 -72.6(7) . . . . ?
N11 B1 N31 N32 -128.7(4) . . . . ?
N1 B1 N31 N32 -17.3(4) . . . . ?
C41 B1 N31 N32 109.8(4) . . . . ?
C35 N31 N32 C33 0.4(5) . . . . ?
B1 N31 N32 C33 178.7(4) . . . . ?
C35 N31 N32 B2 178.6(4) . . . . ?
B1 N31 N32 B2 -3.1(5) . . . . ?
N1 B2 N32 C33 -160.6(5) . . . . ?
N21 B2 N32 C33 -49.5(7) . . . . ?
C51 B2 N32 C33 73.0(7) . . . . ?
N1 B2 N32 N31 22.0(4) . . . . ?
N21 B2 N32 N31 133.1(3) . . . . ?
C51 B2 N32 N31 -104.4(4) . . . . ?
N31 N32 C33 C34 -0.6(5) . . . . ?
B2 N32 C33 C34 -178.1(5) . . . . ?
N32 C33 C34 C35 0.7(5) . . . . ?
N32 N31 C35 C34 0.0(5) . . . . ?
B1 N31 C35 C34 -177.6(5) . . . . ?
C33 C34 C35 N31 -0.4(5) . . . . ?
N11 B1 C41 C46 -133.4(4) . . . . ?
N1 B1 C41 C46 99.9(5) . . . . ?
N31 B1 C41 C46 -14.1(6) . . . . ?
N11 B1 C41 C42 45.2(6) . . . . ?
N1 B1 C41 C42 -81.4(5) . . . . ?
N31 B1 C41 C42 164.6(4) . . . . ?
C46 C41 C42 C43 0.8(7) . . . . ?
B1 C41 C42 C43 -178.0(5) . . . . ?
C41 C42 C43 C44 0.3(8) . . . . ?
C42 C43 C44 C45 -1.4(8) . . . . ?
C43 C44 C45 C46 1.5(8) . . . . ?
C44 C45 C46 C41 -0.5(8) . . . . ?
C42 C41 C46 C45 -0.7(7) . . . . ?
B1 C41 C46 C45 178.0(5) . . . . ?
N1 B2 C51 C52 -106.6(5) . . . . ?
N21 B2 C51 C52 127.4(4) . . . . ?
N32 B2 C51 C52 6.8(6) . . . . ?
N1 B2 C51 C56 72.3(5) . . . . ?
N21 B2 C51 C56 -53.7(5) . . . . ?
N32 B2 C51 C56 -174.4(4) . . . . ?
C56 C51 C52 C53 -1.0(7) . . . . ?
B2 C51 C52 C53 178.0(4) . . . . ?
C51 C52 C53 C54 -0.1(8) . . . . ?
C52 C53 C54 C55 1.5(8) . . . . ?
C53 C54 C55 C56 -1.7(8) . . . . ?
C54 C55 C56 C51 0.6(8) . . . . ?
C52 C51 C56 C55 0.7(7) . . . . ?
B2 C51 C56 C55 -178.2(5) . . . . ?
N22A Cu1A N1A C1A 100.1(3) . . . . ?
N12A Cu1A N1A C1A -100.6(3) . . . . ?
Cl1A Cu1A N1A C1A 5.0(4) . . . . ?
N22A Cu1A N1A B2A -21.3(3) . . . . ?
N12A Cu1A N1A B2A 138.0(3) . . . . ?
Cl1A Cu1A N1A B2A -116.4(3) . . . . ?
N22A Cu1A N1A B1A -139.3(3) . . . . ?
N12A Cu1A N1A B1A 20.0(3) . . . . ?
Cl1A Cu1A N1A B1A 125.6(3) . . . . ?
C1A N1A B1A N11A 86.6(4) . . . . ?
B2A N1A B1A N11A -141.0(3) . . . . ?
Cu1A N1A B1A N11A -25.3(4) . . . . ?
C1A N1A B1A N31A -160.0(3) . . . . ?
B2A N1A B1A N31A -27.7(4) . . . . ?
Cu1A N1A B1A N31A 88.0(3) . . . . ?
C1A N1A B1A C41A -40.0(5) . . . . ?
B2A N1A B1A C41A 92.4(4) . . . . ?
Cu1A N1A B1A C41A -151.9(3) . . . . ?
C1A N1A B2A N21A -87.3(4) . . . . ?
B1A N1A B2A N21A 140.9(3) . . . . ?
Cu1A N1A B2A N21A 24.8(4) . . . . ?
C1A N1A B2A N32A 159.1(3) . . . . ?
B1A N1A B2A N32A 27.2(4) . . . . ?
Cu1A N1A B2A N32A -88.8(3) . . . . ?
C1A N1A B2A C51A 38.2(5) . . . . ?
B1A N1A B2A C51A -93.7(4) . . . . ?
Cu1A N1A B2A C51A 150.2(3) . . . . ?
N1A B1A N11A C15A -167.5(4) . . . . ?
N31A B1A N11A C15A 86.4(5) . . . . ?
C41A B1A N11A C15A -36.5(6) . . . . ?
N1A B1A N11A N12A 20.5(5) . . . . ?
N31A B1A N11A N12A -85.7(4) . . . . ?
C41A B1A N11A N12A 151.4(3) . . . . ?
C15A N11A N12A C13A -0.3(5) . . . . ?
B1A N11A N12A C13A 173.5(4) . . . . ?
C15A N11A N12A Cu1A -177.9(3) . . . . ?
B1A N11A N12A Cu1A -4.1(4) . . . . ?
N22A Cu1A N12A C13A -116.0(5) . . . . ?
N1A Cu1A N12A C13A 173.8(5) . . . . ?
Cl1A Cu1A N12A C13A 15.8(5) . . . . ?
N22A Cu1A N12A N11A 60.5(5) . . . . ?
N1A Cu1A N12A N11A -9.6(3) . . . . ?
Cl1A Cu1A N12A N11A -167.7(3) . . . . ?
N11A N12A C13A C14A -0.1(5) . . . . ?
Cu1A N12A C13A C14A 176.6(4) . . . . ?
N12A C13A C14A C15A 0.4(6) . . . . ?
N12A N11A C15A C14A 0.6(5) . . . . ?
B1A N11A C15A C14A -172.0(4) . . . . ?
C13A C14A C15A N11A -0.6(5) . . . . ?
N1A B2A N21A C25A 165.2(4) . . . . ?
N32A B2A N21A C25A -88.6(5) . . . . ?
C51A B2A N21A C25A 34.3(6) . . . . ?
N1A B2A N21A N22A -17.6(5) . . . . ?
N32A B2A N21A N22A 88.6(4) . . . . ?
C51A B2A N21A N22A -148.4(3) . . . . ?
C25A N21A N22A C23A 0.4(5) . . . . ?
B2A N21A N22A C23A -177.5(4) . . . . ?
C25A N21A N22A Cu1A 177.7(3) . . . . ?
B2A N21A N22A Cu1A -0.2(5) . . . . ?
N12A Cu1A N22A C23A 118.7(5) . . . . ?
N1A Cu1A N22A C23A -171.1(5) . . . . ?
Cl1A Cu1A N22A C23A -13.6(5) . . . . ?
N12A Cu1A N22A N21A -57.4(6) . . . . ?
N1A Cu1A N22A N21A 12.8(3) . . . . ?
Cl1A Cu1A N22A N21A 170.3(3) . . . . ?
N21A N22A C23A C24A -0.2(5) . . . . ?
Cu1A N22A C23A C24A -176.5(4) . . . . ?
N22A C23A C24A C25A -0.1(5) . . . . ?
N22A N21A C25A C24A -0.4(5) . . . . ?
B2A N21A C25A C24A 177.0(4) . . . . ?
C23A C24A C25A N21A 0.3(5) . . . . ?
N11A B1A N31A C35A -58.7(6) . . . . ?
N1A B1A N31A C35A -171.2(5) . . . . ?
C41A B1A N31A C35A 63.7(6) . . . . ?
N11A B1A N31A N32A 129.6(3) . . . . ?
N1A B1A N31A N32A 17.1(4) . . . . ?
C41A B1A N31A N32A -108.0(4) . . . . ?
C35A N31A N32A C33A 1.4(5) . . . . ?
B1A N31A N32A C33A 175.6(3) . . . . ?
C35A N31A N32A B2A -175.0(3) . . . . ?
B1A N31A N32A B2A -0.7(5) . . . . ?
N21A B2A N32A C33A 56.6(7) . . . . ?
N1A B2A N32A C33A 169.3(5) . . . . ?
C51A B2A N32A C33A -64.8(6) . . . . ?
N21A B2A N32A N31A -128.7(3) . . . . ?
N1A B2A N32A N31A -16.0(4) . . . . ?
C51A B2A N32A N31A 109.9(4) . . . . ?
N31A N32A C33A C34A -1.4(5) . . . . ?
B2A N32A C33A C34A 173.4(5) . . . . ?
N32A C33A C34A C35A 0.9(5) . . . . ?
N32A N31A C35A C34A -0.8(5) . . . . ?
B1A N31A C35A C34A -172.7(5) . . . . ?
C33A C34A C35A N31A 0.0(5) . . . . ?
N11A B1A C41A C42A -42.0(5) . . . . ?
N1A B1A C41A C42A 83.3(5) . . . . ?
N31A B1A C41A C42A -163.5(4) . . . . ?
N11A B1A C41A C46A 139.3(4) . . . . ?
N1A B1A C41A C46A -95.4(5) . . . . ?
N31A B1A C41A C46A 17.8(5) . . . . ?
C46A C41A C42A C43A 2.1(6) . . . . ?
B1A C41A C42A C43A -176.7(4) . . . . ?
C41A C42A C43A C44A 0.5(7) . . . . ?
C42A C43A C44A C45A -2.5(7) . . . . ?
C43A C44A C45A C46A 1.8(7) . . . . ?
C44A C45A C46A C41A 0.9(7) . . . . ?
C42A C41A C46A C45A -2.8(6) . . . . ?
B1A C41A C46A C45A 176.0(4) . . . . ?
N21A B2A C51A C52A -139.2(4) . . . . ?
N1A B2A C51A C52A 96.0(5) . . . . ?
N32A B2A C51A C52A -17.8(5) . . . . ?
N21A B2A C51A C56A 41.6(5) . . . . ?
N1A B2A C51A C56A -83.3(5) . . . . ?
N32A B2A C51A C56A 162.9(4) . . . . ?
C56A C51A C52A C53A 1.7(6) . . . . ?
B2A C51A C52A C53A -177.7(4) . . . . ?
C51A C52A C53A C54A -2.1(6) . . . . ?
C52A C53A C54A C55A 1.9(7) . . . . ?
C53A C54A C55A C56A -1.5(7) . . . . ?
C54A C55A C56A C51A 1.1(7) . . . . ?
C52A C51A C56A C55A -1.2(6) . . . . ?
B2A C51A C56A C55A 178.2(4) . . . . ?
